data_1511535
loop_
_publ_author_name
'Abdullaev, G.K.'

_publ_section_title
;
 Crystal Structure of a New Neodymium Cobalt Metaborate Nd Co (B O2)5
;
_journal_name_full 'Zhurnal Strukturnoi Khimii (Issue-No. from 1981)'
_journal_page_first 1128
_journal_page_last 1131
_journal_volume 17
_journal_year 1976
_chemical_formula_sum 'B5 Co Nd O10'
_chemical_name_systematic 'Nd Co B5 O10'
_space_group_IT_number 14
_symmetry_space_group_name_Hall '-P 2yn'
_symmetry_space_group_name_H-M 'P 1 21/n 1'
_cell_angle_alpha 90
_cell_angle_beta 92.5
_cell_angle_gamma 90
_cell_formula_units_Z 4
_cell_length_a 8.65
_cell_length_b 7.61
_cell_length_c 9.48
_cell_volume 623.441
_citation_journal_id_ASTM ZSTKAI
_cod_data_source_file boron4-x_170.cif
_cod_data_source_block B5Co1Nd1O10
_cod_original_cell_volume 623.4412
_cod_original_sg_symbol_Hall '-P 2ybc (x-z,y,z)'
_cod_original_formula_sum 'B5 Co1 Nd1 O10'
_cod_database_code 1511535

loop_
_symmetry_equiv_pos_as_xyz
x,y,z
-x+1/2,y+1/2,-z+1/2
-x,-y,-z
x-1/2,-y-1/2,z-1/2

loop_
_atom_site_label
_atom_site_type_symbol
_atom_site_fract_x
_atom_site_fract_y
_atom_site_fract_z
_atom_site_occupancy
_atom_site_U_iso_or_equiv
O10 O-2 0.265 0.451 0.114 1 0.0
B1 B+3 0.908 0.575 0.259 1 0.0
O1 O-2 0.023 0.715 0.228 1 0.0
O7 O-2 0.555 0.223 0.509 1 0.0
Co1 Co+2 0.5966 0.4075 0.1283 1 0.0
O3 O-2 0.995 0.421 0.316 1 0.0
O8 O-2 0.81 0.366 0.487 1 0.0
O6 O-2 0.331 0.403 0.423 1 0.0
O9 O-2 0.509 0.65 0.071 1 0.0
B4 B+3 0.841 0.587 0.005 1 0.0
O2 O-2 0.818 0.51 0.133 1 0.0
O4 O-2 0.813 0.655 0.37 1 0.0
B5 B+3 0.939 0.317 0.419 1 0.0
Nd1 Nd+3 0.1825 0.1864 0.2368 1 0.0
O5 O-2 0.582 0.484 0.351 1 0.0
B3 B+3 0.717 0.522 0.44 1 0.0
B2 B+3 0.48 0.332 0.395 1 0.0
